data_7052952
loop_
_publ_author_name
'Lin, Lirong'
'Fan, Weizhen'
'Chen, Shui'
'Ma, Jie'
'Hu, Wangxia'
'Lin, Yiji'
'Zhang, Hui'
'Huang, Rongbin'

_publ_section_title
;
 Photochromism of (E)-4-phenyl-1-(pyridine-2-ylmethylene)semicarbazide
;
_journal_issue 12
_journal_name_full 'New Journal of Chemistry'
_journal_page_first 2562
_journal_paper_doi 10.1039/c2nj40468k
_journal_volume 36
_journal_year 2012
_chemical_formula_moiety 'C13 H12 N4 O'
_chemical_formula_sum 'C13 H12 N4 O'
_chemical_formula_weight 240.27
_chemical_name_systematic
;
?
;
_space_group_IT_number 19
_symmetry_cell_setting orthorhombic
_symmetry_space_group_name_Hall 'P 2ac 2ab'
_symmetry_space_group_name_H-M 'P 21 21 21'
_atom_sites_solution_hydrogens geom
_atom_sites_solution_primary direct
_atom_sites_solution_secondary difmap
_audit_creation_method SHELXL-97
_cell_angle_alpha 90.00
_cell_angle_beta 90.00
_cell_angle_gamma 90.00
_cell_formula_units_Z 4
_cell_length_a 5.1873(3)
_cell_length_b 9.2450(5)
_cell_length_c 25.3594(11)
_cell_measurement_reflns_used 1431
_cell_measurement_temperature 173(2)
_cell_measurement_theta_max 29.0363
_cell_measurement_theta_min 2.3375
_cell_volume 1216.15(11)
_computing_cell_refinement
;
CrysAlis RED, Oxford Diffraction Ltd., Version 1.171.31.8
;
_computing_data_collection
;
CrysAlis CCD, Oxford Diffraction Ltd., Version 1.171.31.8
;
_computing_data_reduction
;
CrysAlis RED, Oxford Diffraction Ltd., Version 1.171.31.8
;
_computing_molecular_graphics 'ORTEP-II (Johnson, 1976)'
_computing_publication_material 'SHELXL-97 (Sheldrick, 1997)'
_computing_structure_refinement 'SHELXL-97 (Sheldrick, 1997)'
_computing_structure_solution 'SHELXS-97 (Sheldrick, 1990)'
_diffrn_ambient_temperature 173(2)
_diffrn_detector_area_resol_mean 16.1903
_diffrn_measured_fraction_theta_full 0.990
_diffrn_measured_fraction_theta_max 0.990
_diffrn_measurement_device_type 'Gemini S Ultra CrysAlis CCD, Oxford'
_diffrn_measurement_method 'CrysAlis RED, Oxford Diffraction'
_diffrn_radiation_monochromator graphite
_diffrn_radiation_source 'fine-focus sealed tube'
_diffrn_radiation_type MoK\a
_diffrn_radiation_wavelength 0.71073
_diffrn_reflns_av_R_equivalents 0.0489
_diffrn_reflns_av_sigmaI/netI 0.0877
_diffrn_reflns_limit_h_max 6
_diffrn_reflns_limit_h_min -6
_diffrn_reflns_limit_k_max 11
_diffrn_reflns_limit_k_min -11
_diffrn_reflns_limit_l_max 31
_diffrn_reflns_limit_l_min -31
_diffrn_reflns_number 5181
_diffrn_reflns_theta_full 25.98
_diffrn_reflns_theta_max 25.98
_diffrn_reflns_theta_min 2.34
_exptl_absorpt_coefficient_mu 0.088
_exptl_absorpt_correction_T_max 0.9783
_exptl_absorpt_correction_T_min 0.9656
_exptl_absorpt_correction_type multi-scan
_exptl_absorpt_process_details
;
CrysAlis RED, Oxford Diffraction Ltd.,
Version 1.171.32.4 (release 27-04-2006 CrysAlis171 .NET)
(compiled Apr 27 2007,17:53:11)
Empirical absorption correction using spherical harmonics,
implemented in SCALE3 ABSPACK scaling algorithm.
;
_exptl_crystal_colour colorless
_exptl_crystal_density_diffrn 1.312
_exptl_crystal_density_method 'not measured'
_exptl_crystal_description plate
_exptl_crystal_F_000 504
_exptl_crystal_size_max 0.40
_exptl_crystal_size_mid 0.30
_exptl_crystal_size_min 0.25
_refine_diff_density_max 0.123
_refine_diff_density_min -0.140
_refine_diff_density_rms 0.032
_refine_ls_extinction_method none
_refine_ls_goodness_of_fit_ref 0.816
_refine_ls_hydrogen_treatment refxyz
_refine_ls_matrix_type full
_refine_ls_number_parameters 211
_refine_ls_number_reflns 1419
_refine_ls_number_restraints 0
_refine_ls_restrained_S_all 0.816
_refine_ls_R_factor_all 0.0732
_refine_ls_R_factor_gt 0.0338
_refine_ls_shift/su_max 0.000
_refine_ls_shift/su_mean 0.000
_refine_ls_structure_factor_coef Fsqd
_refine_ls_weighting_details 'calc w=1/[\s^2^(Fo^2^)+(0.0276P)^2^+0.0000P] where P=(Fo^2^+2Fc^2^)/3'
_refine_ls_weighting_scheme calc
_refine_ls_wR_factor_gt 0.0544
_refine_ls_wR_factor_ref 0.0620
_reflns_number_gt 809
_reflns_number_total 1419
_reflns_threshold_expression >2sigma(I)
_cod_data_source_file c2nj40468k.txt
_cod_data_source_block y
_cod_database_code 7052952

loop_
_symmetry_equiv_pos_as_xyz
'x, y, z'
'-x+1/2, -y, z+1/2'
'-x, y+1/2, -z+1/2'
'x+1/2, -y+1/2, -z'

loop_
_atom_site_label
_atom_site_type_symbol
_atom_site_fract_x
_atom_site_fract_y
_atom_site_fract_z
_atom_site_U_iso_or_equiv
_atom_site_adp_type
_atom_site_occupancy
_atom_site_symmetry_multiplicity
_atom_site_calc_flag
C1 C 0.4077(5) 0.2554(3) 0.19816(9) 0.0304(6) Uani 1 1 d
C2 C 0.1998(6) 0.1627(3) 0.20304(11) 0.0390(7) Uani 1 1 d
C3 C 0.0531(6) 0.1674(3) 0.24851(11) 0.0439(7) Uani 1 1 d
C4 C 0.1080(6) 0.2641(3) 0.28855(11) 0.0428(8) Uani 1 1 d
C5 C 0.3152(6) 0.3552(3) 0.28336(11) 0.0413(8) Uani 1 1 d
C6 C 0.4629(6) 0.3521(3) 0.23838(10) 0.0368(7) Uani 1 1 d
C7 C 0.6005(5) 0.1593(3) 0.11492(9) 0.0335(7) Uani 1 1 d
C8 C 1.1211(5) 0.3333(3) 0.05345(10) 0.0348(7) Uani 1 1 d
C9 C 1.2837(5) 0.4622(3) 0.05609(10) 0.0309(7) Uani 1 1 d
C10 C 1.2743(6) 0.5625(3) 0.09700(11) 0.0440(8) Uani 1 1 d
C11 C 1.4365(7) 0.6794(3) 0.09588(12) 0.0502(9) Uani 1 1 d
C12 C 1.6083(6) 0.6941(4) 0.05510(13) 0.0460(8) Uani 1 1 d
C13 C 1.6071(6) 0.5922(3) 0.01580(11) 0.0445(8) Uani 1 1 d
H1 H 0.699(5) 0.326(3) 0.1528(9) 0.037(8) Uiso 1 1 d
H2 H 0.157(5) 0.098(3) 0.1748(9) 0.043(8) Uiso 1 1 d
H3 H -0.094(5) 0.102(3) 0.2519(9) 0.047(8) Uiso 1 1 d
H4 H -0.001(4) 0.263(3) 0.3223(9) 0.053(8) Uiso 1 1 d
H5 H 0.357(5) 0.427(3) 0.3112(9) 0.054(9) Uiso 1 1 d
H6 H 0.608(5) 0.415(3) 0.2343(9) 0.037(8) Uiso 1 1 d
H7 H 0.829(5) 0.137(3) 0.0530(10) 0.058(10) Uiso 1 1 d
H8 H 1.150(5) 0.270(3) 0.0241(8) 0.047(8) Uiso 1 1 d
H10 H 1.158(5) 0.546(3) 0.1263(9) 0.042(8) Uiso 1 1 d
H11 H 1.426(5) 0.756(3) 0.1232(10) 0.063(9) Uiso 1 1 d
H12 H 1.728(5) 0.770(3) 0.0503(10) 0.059(10) Uiso 1 1 d
H13 H 1.726(5) 0.599(3) -0.0152(9) 0.050(8) Uiso 1 1 d
N1 N 0.5723(5) 0.2579(3) 0.15391(8) 0.0360(6) Uani 1 1 d
N2 N 0.8007(4) 0.1898(3) 0.08109(9) 0.0374(6) Uani 1 1 d
N3 N 0.9425(4) 0.3137(2) 0.08734(7) 0.0335(6) Uani 1 1 d
N4 N 1.4475(4) 0.4772(2) 0.01521(8) 0.0369(6) Uani 1 1 d
O1 O 0.4702(3) 0.0502(2) 0.10857(7) 0.0430(5) Uani 1 1 d

loop_
_atom_site_aniso_label
_atom_site_aniso_U_11
_atom_site_aniso_U_22
_atom_site_aniso_U_33
_atom_site_aniso_U_23
_atom_site_aniso_U_13
_atom_site_aniso_U_12
C1 0.0283(15) 0.0301(15) 0.0328(13) 0.0054(14) -0.0041(14) 0.0006(17)
C2 0.0389(17) 0.0382(19) 0.0400(16) -0.0004(17) -0.0054(14) -0.0024(19)
C3 0.0376(17) 0.0393(19) 0.0548(18) 0.0062(18) 0.0038(17) -0.002(2)
C4 0.0444(19) 0.0412(18) 0.0428(16) 0.0057(17) 0.0082(16) 0.0039(18)
C5 0.0487(19) 0.0367(19) 0.0384(17) -0.0035(17) -0.0026(16) 0.0029(19)
C6 0.0386(17) 0.0321(17) 0.0396(16) -0.0016(15) -0.0002(14) -0.0055(18)
C7 0.0416(17) 0.0313(17) 0.0276(13) 0.0040(16) -0.0064(14) 0.0010(18)
C8 0.0424(18) 0.0332(18) 0.0289(13) -0.0005(15) -0.0021(14) 0.0011(17)
C9 0.0346(16) 0.0269(16) 0.0310(14) 0.0006(14) -0.0026(14) 0.0024(15)
C10 0.0471(18) 0.046(2) 0.0386(16) -0.0127(18) 0.0024(16) -0.010(2)
C11 0.0554(19) 0.044(2) 0.0515(18) -0.0158(19) -0.0065(18) -0.005(2)
C12 0.046(2) 0.0327(19) 0.0592(18) -0.0013(18) -0.0043(18) -0.0101(19)
C13 0.0439(18) 0.0450(19) 0.0446(17) 0.0060(18) -0.0009(17) -0.0056(19)
N1 0.0392(14) 0.0348(14) 0.0339(12) -0.0063(12) 0.0035(12) -0.0132(16)
N2 0.0493(15) 0.0328(15) 0.0300(12) -0.0033(13) 0.0033(13) -0.0094(15)
N3 0.0405(12) 0.0298(14) 0.0302(11) 0.0029(11) -0.0027(12) -0.0047(14)
N4 0.0386(13) 0.0349(13) 0.0374(12) 0.0016(12) 0.0011(12) -0.0013(14)
O1 0.0556(13) 0.0334(11) 0.0400(10) -0.0019(11) 0.0000(10) -0.0104(12)

loop_
_atom_type_symbol
_atom_type_description
_atom_type_scat_dispersion_real
_atom_type_scat_dispersion_imag
_atom_type_scat_source
C C 0.0033 0.0000 'International Tables Vol C Tables 4.2.6.8 and 6.1.1.4'
H H 0.0000 0.0000 'International Tables Vol C Tables 4.2.6.8 and 6.1.1.4'
N N 0.0061 0.0000 'International Tables Vol C Tables 4.2.6.8 and 6.1.1.4'
O O 0.0106 0.0000 'International Tables Vol C Tables 4.2.6.8 and 6.1.1.4'

loop_
_geom_angle_atom_site_label_1
_geom_angle_atom_site_label_2
_geom_angle_atom_site_label_3
_geom_angle
C2 C1 C6 119.7(2)
C2 C1 N1 123.6(2)
C6 C1 N1 116.7(3)
C3 C2 C1 119.0(3)
C3 C2 H2 121.2(15)
C1 C2 H2 119.8(15)
C2 C3 C4 121.3(3)
C2 C3 H3 119.0(14)
C4 C3 H3 119.7(14)
C5 C4 C3 119.2(3)
C5 C4 H4 121.1(14)
C3 C4 H4 119.7(14)
C4 C5 C6 120.2(3)
C4 C5 H5 120.8(15)
C6 C5 H5 118.9(15)
C5 C6 C1 120.6(3)
C5 C6 H6 121.1(14)
C1 C6 H6 118.3(14)
O1 C7 N1 126.3(3)
O1 C7 N2 120.2(3)
N1 C7 N2 113.5(3)
N3 C8 C9 120.2(3)
N3 C8 H8 123.5(15)
C9 C8 H8 116.2(15)
N4 C9 C10 121.7(3)
N4 C9 C8 114.4(2)
C10 C9 C8 123.9(3)
C11 C10 C9 119.2(3)
C11 C10 H10 121.4(15)
C9 C10 H10 119.3(15)
C10 C11 C12 119.5(3)
C10 C11 H11 120.8(16)
C12 C11 H11 119.6(16)
C11 C12 C13 118.5(3)
C11 C12 H12 126.7(16)
C13 C12 H12 114.8(17)
N4 C13 C12 123.6(3)
N4 C13 H13 114.8(15)
C12 C13 H13 121.6(15)
C7 N1 C1 129.5(3)
C7 N1 H1 111.4(15)
C1 N1 H1 118.3(15)
N3 N2 C7 120.3(2)
N3 N2 H7 118.1(18)
C7 N2 H7 121.2(18)
C8 N3 N2 115.5(2)
C13 N4 C9 117.4(2)

loop_
_geom_bond_atom_site_label_1
_geom_bond_atom_site_label_2
_geom_bond_distance
C1 C2 1.383(3)
C1 C6 1.387(3)
C1 N1 1.410(3)
C2 C3 1.382(4)
C2 H2 0.96(2)
C3 C4 1.383(4)
C3 H3 0.98(3)
C4 C5 1.372(4)
C4 H4 1.03(2)
C5 C6 1.374(4)
C5 H5 0.99(3)
C6 H6 0.95(2)
C7 O1 1.225(3)
C7 N1 1.353(3)
C7 N2 1.376(3)
C8 N3 1.276(3)
C8 C9 1.461(3)
C8 H8 0.96(2)
C9 N4 1.348(3)
C9 C10 1.393(4)
C10 C11 1.370(4)
C10 H10 0.97(2)
C11 C12 1.372(4)
C11 H11 0.99(3)
C12 C13 1.372(4)
C12 H12 0.94(3)
C13 N4 1.347(3)
C13 H13 1.00(2)
N1 H1 0.91(2)
N2 N3 1.371(3)
N2 H7 0.88(3)

loop_
_geom_hbond_atom_site_label_D
_geom_hbond_atom_site_label_H
_geom_hbond_atom_site_label_A
_geom_hbond_distance_DH
_geom_hbond_distance_HA
_geom_hbond_distance_DA
_geom_hbond_angle_DHA
_geom_hbond_site_symmetry_A
N2 H7 N4 0.88(3) 2.12(3) 2.988(3) 172(3) 4_455
N1 H1 N3 0.91(2) 2.09(2) 2.608(3) 115.2(19) .

loop_
_geom_torsion_atom_site_label_1
_geom_torsion_atom_site_label_2
_geom_torsion_atom_site_label_3
_geom_torsion_atom_site_label_4
_geom_torsion
C6 C1 C2 C3 -0.9(4)
N1 C1 C2 C3 178.9(3)
C1 C2 C3 C4 1.0(4)
C2 C3 C4 C5 -1.2(4)
C3 C4 C5 C6 1.3(4)
C4 C5 C6 C1 -1.2(4)
C2 C1 C6 C5 1.0(4)
N1 C1 C6 C5 -178.8(3)
N3 C8 C9 N4 -173.8(2)
N3 C8 C9 C10 6.4(4)
N4 C9 C10 C11 -0.3(4)
C8 C9 C10 C11 179.6(2)
C9 C10 C11 C12 -1.2(5)
C10 C11 C12 C13 1.7(5)
C11 C12 C13 N4 -0.6(4)
O1 C7 N1 C1 5.8(4)
N2 C7 N1 C1 -173.1(2)
C2 C1 N1 C7 -15.3(4)
C6 C1 N1 C7 164.5(2)
O1 C7 N2 N3 178.3(2)
N1 C7 N2 N3 -2.7(3)
C9 C8 N3 N2 179.7(2)
C7 N2 N3 C8 -178.9(2)
C12 C13 N4 C9 -0.9(4)
C10 C9 N4 C13 1.3(4)
C8 C9 N4 C13 -178.5(2)
